data_7117312
loop_
_publ_author_name
'Quan-Wen Li'
'Jun-Liang Liu'
'Jian-Hua Jia'
'Yan-Cong Chen'
'Jiang Liu'
'Long-Fei Wang'
'Ming-Liang Tong'

_publ_section_title
;
 'Half-sandwich' Yb^III^ single-ion magnets with metallacrowns
;
_journal_name_full Chem.Commun.
_journal_page_first 10291
_journal_paper_doi 10.1039/C5cc03389F
_journal_volume 51
_journal_year 2015
_chemical_formula_sum 'C100 H100 F9 N19 O24 S3 Yb Zn4'
_chemical_formula_weight 2653.68
_chemical_name_systematic YbZn4-iqin
_space_group_crystal_system monoclinic
_space_group_IT_number 14
_space_group_name_Hall '-P 2ybc'
_space_group_name_H-M_alt 'P 1 21/c 1'
_symmetry_space_group_name_Hall '-P 2ybc'
_symmetry_space_group_name_H-M 'P 1 21/c 1'
_atom_sites_solution_hydrogens geom
_audit_creation_method SHELXL-2013
_audit_update_record
;
2015-03-25 deposited with the CCDC.
2015-05-13 downloaded from the CCDC.
;
_cell_angle_alpha 90
_cell_angle_beta 93.1310(10)
_cell_angle_gamma 90
_cell_formula_units_Z 4
_cell_length_a 16.1341(4)
_cell_length_b 42.5371(10)
_cell_length_c 18.4653(4)
_cell_measurement_temperature 150(2)
_cell_volume 12653.8(5)
_computing_structure_refinement 'SHELXL-2013 (Sheldrick, 2013)'
_diffrn_ambient_temperature 150(2)
_diffrn_measured_fraction_theta_full 0.987
_diffrn_measured_fraction_theta_max 0.981
_diffrn_radiation_type MoK\a
_diffrn_radiation_wavelength 0.71073
_diffrn_reflns_av_R_equivalents 0.0752
_diffrn_reflns_av_unetI/netI 0.0897
_diffrn_reflns_laue_measured_fraction_full 0.987
_diffrn_reflns_laue_measured_fraction_max 0.981
_diffrn_reflns_limit_h_max 14
_diffrn_reflns_limit_h_min -20
_diffrn_reflns_limit_k_max 55
_diffrn_reflns_limit_k_min -51
_diffrn_reflns_limit_l_max 23
_diffrn_reflns_limit_l_min -23
_diffrn_reflns_number 70666
_diffrn_reflns_point_group_measured_fraction_full 0.987
_diffrn_reflns_point_group_measured_fraction_max 0.981
_diffrn_reflns_theta_full 25.242
_diffrn_reflns_theta_max 27.485
_diffrn_reflns_theta_min 3.078
_exptl_absorpt_coefficient_mu 1.611
_exptl_absorpt_correction_type multi-scan
_exptl_crystal_colour yellow
_exptl_crystal_density_diffrn 1.393
_exptl_crystal_description block
_exptl_crystal_F_000 5376
_exptl_crystal_preparation 'Magnetic properties, Luminescent'
_exptl_crystal_recrystallization_method 'Re-crystallisation from solvent: DMF/Ether'
_exptl_crystal_size_max 0.247
_exptl_crystal_size_mid 0.197
_exptl_crystal_size_min 0.182
_exptl_transmission_factor_max 0.746
_exptl_transmission_factor_min 0.690
_refine_diff_density_max 2.289
_refine_diff_density_min -2.748
_refine_diff_density_rms 0.135
_refine_ls_extinction_coef .
_refine_ls_extinction_method none
_refine_ls_goodness_of_fit_ref 0.992
_refine_ls_hydrogen_treatment constr
_refine_ls_matrix_type full
_refine_ls_number_parameters 1454
_refine_ls_number_reflns 28435
_refine_ls_number_restraints 70
_refine_ls_restrained_S_all 1.001
_refine_ls_R_factor_all 0.1016
_refine_ls_R_factor_gt 0.0683
_refine_ls_shift/su_max 0.003
_refine_ls_shift/su_mean 0.000
_refine_ls_structure_factor_coef Fsqd
_refine_ls_weighting_details
;
 w=1/[\s^2^(Fo^2^)+(0.1207P)^2^]
 where P=(Fo^2^+2Fc^2^)/3
;
_refine_ls_weighting_scheme calc
_refine_ls_wR_factor_gt 0.1800
_refine_ls_wR_factor_ref 0.2038
_reflns_Friedel_coverage 0.000
_reflns_friedel_fraction_full .
_reflns_friedel_fraction_max .
_reflns_number_gt 18702
_reflns_number_total 28435
_reflns_threshold_expression 'I > 2\s(I)'
_cod_data_source_file c5cc03389f2.cif
_cod_data_source_block a1
_cod_database_code 7117312
_shelx_space_group_comment
;
The symmetry employed for this shelxl refinement is uniquely defined
by the following loop, which should always be used as a source of
symmetry information in preference to the above space-group names.
They are only intended as comments.
;
_shelx_estimated_absorpt_t_min 0.692
_shelx_estimated_absorpt_t_max 0.758
_shelxl_version_number 2013-2

loop_
_space_group_symop_operation_xyz
'x, y, z'
'-x, y+1/2, -z+1/2'
'-x, -y, -z'
'x, -y-1/2, z-1/2'

loop_
_atom_site_label
_atom_site_type_symbol
_atom_site_fract_x
_atom_site_fract_y
_atom_site_fract_z
_atom_site_U_iso_or_equiv
_atom_site_adp_type
_atom_site_occupancy
_atom_site_site_symmetry_order
_atom_site_calc_flag
_atom_site_refinement_flags_posn
_atom_site_refinement_flags_adp
_atom_site_refinement_flags_occupancy
_atom_site_disorder_assembly
_atom_site_disorder_group
Yb1 Yb 0.23769(2) 0.63757(2) 0.28335(2) 0.03318(8) Uani 1 1 d . . . . .
Zn1 Zn 0.12165(4) 0.59337(2) 0.42891(3) 0.03487(15) Uani 1 1 d . . . . .
Zn2 Zn 0.05778(4) 0.59791(2) 0.17078(3) 0.03753(15) Uani 1 1 d . . . . .
Zn3 Zn 0.35106(4) 0.59898(2) 0.12906(3) 0.03707(15) Uani 1 1 d . . . . .
Zn4 Zn 0.41484(4) 0.59285(2) 0.38739(3) 0.03710(15) Uani 1 1 d . . . . .
O1 O 0.1107(2) 0.61258(9) 0.27007(17) 0.0379(8) Uani 1 1 d . . . . .
O2 O -0.0114(2) 0.57250(9) 0.23711(17) 0.0422(9) Uani 1 1 d . . . . .
O3 O 0.2431(2) 0.61318(9) 0.17373(16) 0.0346(8) Uani 1 1 d . . . . .
O4 O 0.2684(2) 0.57636(10) 0.06196(19) 0.0456(9) Uani 1 1 d . . . . .
O5 O 0.3630(2) 0.61149(9) 0.29220(17) 0.0389(8) Uani 1 1 d . . . . .
O6 O 0.4802(2) 0.56866(9) 0.31571(18) 0.0447(9) Uani 1 1 d . . . . .
O7 O 0.2303(2) 0.60854(8) 0.38714(17) 0.0358(8) Uani 1 1 d . . . . .
O8 O 0.2027(2) 0.56725(9) 0.48881(18) 0.0393(8) Uani 1 1 d . . . . .
O9 O 0.1514(2) 0.66821(9) 0.35956(19) 0.0434(9) Uani 1 1 d . . . . .
O10 O 0.1523(3) 0.67098(9) 0.20620(19) 0.0443(9) Uani 1 1 d . . . . .
O11 O 0.3240(3) 0.67086(9) 0.21409(19) 0.0439(9) Uani 1 1 d . . . . .
O12 O 0.3235(2) 0.66782(9) 0.36642(18) 0.0432(9) Uani 1 1 d . . . . .
N1 N 0.0729(3) 0.59688(10) 0.3256(2) 0.0355(10) Uani 1 1 d . . . . .
N2 N 0.0136(3) 0.56299(10) 0.4304(2) 0.0373(10) Uani 1 1 d . . . . .
N3 N 0.1745(3) 0.59961(11) 0.1360(2) 0.0384(10) Uani 1 1 d . . . . .
N4 N 0.0484(3) 0.56855(11) 0.0734(2) 0.0418(11) Uani 1 1 d . . . . .
N5 N 0.3998(3) 0.59794(11) 0.2326(2) 0.0386(10) Uani 1 1 d . . . . .
N6 N 0.4557(3) 0.56688(11) 0.1217(2) 0.0381(10) Uani 1 1 d . . . . .
N7 N 0.2987(3) 0.59408(10) 0.4228(2) 0.0339(9) Uani 1 1 d . . . . .
N8 N 0.4242(3) 0.56130(11) 0.4826(2) 0.0403(11) Uani 1 1 d . . . . .
N9 N 0.0850(3) 0.62681(11) 0.5003(2) 0.0380(10) Uani 1 1 d . . . . .
N10 N -0.0168(3) 0.63519(11) 0.1359(2) 0.0444(11) Uani 1 1 d . . . . .
N11 N 0.3899(3) 0.63457(11) 0.0638(2) 0.0394(10) Uani 1 1 d . . . . .
N12 N 0.4936(3) 0.62853(11) 0.4240(2) 0.0425(11) Uani 1 1 d . . . . .
N13 N 0.0421(3) 0.69846(12) 0.3818(3) 0.0497(12) Uani 1 1 d . . . . .
N14 N 0.1377(3) 0.70247(12) 0.1075(2) 0.0498(12) Uani 1 1 d . . . . .
N15 N 0.4252(3) 0.70642(11) 0.1987(2) 0.0451(11) Uani 1 1 d . . . . .
N16 N 0.3391(3) 0.69765(11) 0.4681(2) 0.0468(12) Uani 1 1 d . . . . .
C1 C 0.0136(4) 0.57764(13) 0.3052(3) 0.0380(12) Uani 1 1 d . . . . .
C2 C -0.0239(3) 0.55968(12) 0.3646(2) 0.0340(11) Uani 1 1 d . . . . .
C3 C -0.0940(4) 0.54010(13) 0.3514(3) 0.0406(12) Uani 1 1 d . . . . .
H3 H -0.1186 0.5379 0.3037 0.049 Uiso 1 1 calc R U . . .
C4 C -0.1260(4) 0.52433(14) 0.4080(3) 0.0437(13) Uani 1 1 d . . . . .
H4 H -0.1729 0.5111 0.3997 0.052 Uiso 1 1 calc R U . . .
C5 C -0.0894(4) 0.52767(13) 0.4790(3) 0.0407(13) Uani 1 1 d . . . . .
C6 C -0.1188(4) 0.51152(14) 0.5401(3) 0.0476(14) Uani 1 1 d . . . . .
H6 H -0.1651 0.4978 0.5342 0.057 Uiso 1 1 calc R U . . .
C7 C -0.0802(4) 0.51575(15) 0.6073(3) 0.0498(15) Uani 1 1 d . . . . .
H7 H -0.1015 0.5055 0.6481 0.060 Uiso 1 1 calc R U . . .
C8 C -0.0087(4) 0.53525(15) 0.6168(3) 0.0505(15) Uani 1 1 d . . . . .
H8 H 0.0184 0.5373 0.6635 0.061 Uiso 1 1 calc R U . . .
C9 C 0.0216(4) 0.55119(14) 0.5584(3) 0.0443(13) Uani 1 1 d . . . . .
H9 H 0.0687 0.5645 0.5650 0.053 Uiso 1 1 calc R U . . .
C10 C -0.0184(4) 0.54753(13) 0.4884(3) 0.0393(12) Uani 1 1 d . . . . .
C11 C 0.1937(4) 0.58172(14) 0.0819(3) 0.0412(13) Uani 1 1 d . . . . .
C12 C 0.1204(3) 0.56659(14) 0.0423(3) 0.0411(13) Uani 1 1 d . . . . .
C13 C 0.1294(4) 0.55079(17) -0.0232(3) 0.0581(18) Uani 1 1 d . . . . .
H13 H 0.1821 0.5497 -0.0437 0.070 Uiso 1 1 calc R U . . .
C14 C 0.0613(4) 0.53695(18) -0.0576(3) 0.0625(19) Uani 1 1 d . . . . .
H14 H 0.0669 0.5258 -0.1016 0.075 Uiso 1 1 calc R U . . .
C15 C -0.0163(4) 0.53930(17) -0.0277(3) 0.0562(17) Uani 1 1 d . . . . .
C16 C -0.0894(5) 0.5264(2) -0.0602(4) 0.072(2) Uani 1 1 d . . . . .
H16 H -0.0871 0.5155 -0.1049 0.087 Uiso 1 1 calc R U . . .
C17 C -0.1626(5) 0.52939(19) -0.0292(4) 0.072(2) Uani 1 1 d . . . . .
H17 H -0.2115 0.5213 -0.0533 0.087 Uiso 1 1 calc R U . . .
C18 C -0.1677(5) 0.5445(2) 0.0388(3) 0.068(2) Uani 1 1 d . . . . .
H18 H -0.2193 0.5457 0.0611 0.082 Uiso 1 1 calc R U . . .
C19 C -0.0982(4) 0.55714(17) 0.0720(3) 0.0547(16) Uani 1 1 d . . . . .
H19 H -0.1015 0.5673 0.1175 0.066 Uiso 1 1 calc R U . . .
C20 C -0.0216(4) 0.55536(15) 0.0396(3) 0.0468(14) Uani 1 1 d . . . . .
C21 C 0.4568(3) 0.57701(13) 0.2507(3) 0.0388(12) Uani 1 1 d . . . . .
C22 C 0.4935(3) 0.56126(13) 0.1869(3) 0.0392(12) Uani 1 1 d . . . . .
C23 C 0.5643(4) 0.54188(14) 0.1964(3) 0.0472(14) Uani 1 1 d . . . . .
H23 H 0.5873 0.5375 0.2437 0.057 Uiso 1 1 calc R U . . .
C24 C 0.5995(4) 0.52955(15) 0.1374(3) 0.0541(16) Uani 1 1 d . . . . .
H24 H 0.6481 0.5170 0.1434 0.065 Uiso 1 1 calc R U . . .
C25 C 0.5629(4) 0.53551(14) 0.0660(3) 0.0477(14) Uani 1 1 d . . . . .
C26 C 0.5944(4) 0.52324(16) 0.0018(4) 0.0598(17) Uani 1 1 d . . . . .
H26 H 0.6430 0.5106 0.0049 0.072 Uiso 1 1 calc R U . . .
C27 C 0.5570(5) 0.52921(17) -0.0635(4) 0.0643(19) Uani 1 1 d . . . . .
H27 H 0.5797 0.5212 -0.1062 0.077 Uiso 1 1 calc R U . . .
C28 C 0.4824(5) 0.54775(17) -0.0687(3) 0.0611(18) Uani 1 1 d . . . . .
H28 H 0.4557 0.5515 -0.1150 0.073 Uiso 1 1 calc R U . . .
C29 C 0.4491(4) 0.56009(16) -0.0086(3) 0.0553(16) Uani 1 1 d . . . . .
H29 H 0.3997 0.5723 -0.0126 0.066 Uiso 1 1 calc R U . . .
C30 C 0.4908(4) 0.55415(14) 0.0612(3) 0.0462(14) Uani 1 1 d . . . . .
C31 C 0.2776(3) 0.57394(13) 0.4719(3) 0.0370(12) Uani 1 1 d . . . . .
C32 C 0.3490(3) 0.55711(12) 0.5093(2) 0.0352(11) Uani 1 1 d . . . . .
C33 C 0.3354(4) 0.53743(14) 0.5702(3) 0.0444(13) Uani 1 1 d . . . . .
H33 H 0.2814 0.5347 0.5874 0.053 Uiso 1 1 calc R U . . .
C34 C 0.4029(4) 0.52251(15) 0.6030(3) 0.0471(14) Uani 1 1 d . . . . .
H34 H 0.3956 0.5093 0.6436 0.056 Uiso 1 1 calc R U . . .
C35 C 0.4834(4) 0.52642(13) 0.5773(3) 0.0449(14) Uani 1 1 d . . . . .
C36 C 0.5552(4) 0.51174(15) 0.6082(3) 0.0527(16) Uani 1 1 d . . . . .
H36 H 0.5505 0.4980 0.6484 0.063 Uiso 1 1 calc R U . . .
C37 C 0.6302(4) 0.51665(15) 0.5822(3) 0.0554(16) Uani 1 1 d . . . . .
H37 H 0.6775 0.5064 0.6042 0.066 Uiso 1 1 calc R U . . .
C38 C 0.6395(4) 0.53695(16) 0.5222(4) 0.0590(17) Uani 1 1 d . . . . .
H38 H 0.6928 0.5406 0.5045 0.071 Uiso 1 1 calc R U . . .
C39 C 0.5693(4) 0.55151(15) 0.4894(3) 0.0505(15) Uani 1 1 d . . . . .
H39 H 0.5749 0.5649 0.4488 0.061 Uiso 1 1 calc R U . . .
C40 C 0.4915(4) 0.54649(13) 0.5160(3) 0.0416(13) Uani 1 1 d . . . . .
C41 C 0.1392(4) 0.63619(13) 0.5559(3) 0.0425(13) Uani 1 1 d . . . . .
H41 H 0.1935 0.6274 0.5594 0.051 Uiso 1 1 calc R U . . .
C42 C 0.1177(4) 0.65773(15) 0.6064(3) 0.0496(15) Uani 1 1 d . . . . .
H42 H 0.1571 0.6640 0.6437 0.059 Uiso 1 1 calc R U . . .
C43 C 0.0372(4) 0.67071(14) 0.6036(3) 0.0504(15) Uani 1 1 d . . . . .
C44 C 0.0080(5) 0.69354(18) 0.6551(4) 0.069(2) Uani 1 1 d . . . . .
H44 H 0.0446 0.7007 0.6936 0.083 Uiso 1 1 calc R U . . .
C45 C -0.0688(7) 0.7045(2) 0.6489(5) 0.091(3) Uani 1 1 d . . . . .
H45 H -0.0863 0.7192 0.6835 0.109 Uiso 1 1 calc R U . . .
C46 C -0.1242(6) 0.6950(2) 0.5935(5) 0.090(3) Uani 1 1 d . . . . .
H46 H -0.1786 0.7036 0.5903 0.107 Uiso 1 1 calc R U . . .
C47 C -0.1014(5) 0.67288(19) 0.5422(4) 0.071(2) Uani 1 1 d . . . . .
H47 H -0.1401 0.6660 0.5049 0.086 Uiso 1 1 calc R U . . .
C48 C -0.0202(4) 0.66103(14) 0.5472(3) 0.0468(14) Uani 1 1 d . . . . .
C49 C 0.0092(4) 0.63886(13) 0.4964(3) 0.0435(13) Uani 1 1 d . . . . .
H49 H -0.0279 0.6324 0.4576 0.052 Uiso 1 1 calc R U . . .
C50 C -0.0706(4) 0.64855(18) 0.1814(3) 0.0579(17) Uani 1 1 d . . . . .
H50 H -0.0761 0.6394 0.2278 0.069 Uiso 1 1 calc R U . . .
C51 C -0.1173(4) 0.6748(2) 0.1628(4) 0.067(2) Uani 1 1 d . . . . .
H51 H -0.1530 0.6836 0.1966 0.081 Uiso 1 1 calc R U . . .
C52 C -0.1120(4) 0.68837(19) 0.0940(4) 0.0668(19) Uani 1 1 d . . . . .
C53 C -0.1575(6) 0.7158(2) 0.0713(5) 0.087(3) Uani 1 1 d . . . . .
H53 H -0.1927 0.7263 0.1032 0.105 Uiso 1 1 calc R U . . .
C54 C -0.1487(6) 0.7267(2) 0.0008(5) 0.094(3) Uani 1 1 d . U . . .
H54 H -0.1797 0.7446 -0.0153 0.112 Uiso 1 1 calc R U . . .
C55 C -0.0974(5) 0.7128(2) -0.0456(5) 0.083(3) Uani 1 1 d . . . . .
H55 H -0.0944 0.7213 -0.0930 0.099 Uiso 1 1 calc R U . . .
C56 C -0.0486(5) 0.6863(2) -0.0266(4) 0.076(2) Uani 1 1 d . . . . .
H56 H -0.0126 0.6770 -0.0595 0.091 Uiso 1 1 calc R U . . .
C57 C -0.0563(4) 0.67428(17) 0.0457(4) 0.0613(18) Uani 1 1 d . . . . .
C58 C -0.0103(4) 0.64717(16) 0.0698(3) 0.0506(15) Uani 1 1 d . . . . .
H58 H 0.0260 0.6374 0.0378 0.061 Uiso 1 1 calc R U . . .
C59 C 0.3404(4) 0.64363(14) 0.0042(3) 0.0435(13) Uani 1 1 d . . . . .
H59 H 0.2871 0.6344 -0.0039 0.052 Uiso 1 1 calc R U . . .
C60 C 0.3665(4) 0.66584(14) -0.0440(3) 0.0451(14) Uani 1 1 d . . . . .
H60 H 0.3310 0.6716 -0.0845 0.054 Uiso 1 1 calc R U . . .
C61 C 0.4449(4) 0.68007(14) -0.0338(3) 0.0466(14) Uani 1 1 d . . . . .
C62 C 0.4779(4) 0.70264(15) -0.0832(3) 0.0527(16) Uani 1 1 d . . . . .
H62 H 0.4460 0.7088 -0.1256 0.063 Uiso 1 1 calc R U . . .
C63 C 0.5549(5) 0.71494(16) -0.0689(4) 0.066(2) Uani 1 1 d . . . . .
H63 H 0.5756 0.7302 -0.1009 0.080 Uiso 1 1 calc R U . . .
C64 C 0.6037(5) 0.70577(18) -0.0086(5) 0.073(2) Uani 1 1 d . . . . .
H64 H 0.6573 0.7147 -0.0005 0.088 Uiso 1 1 calc R U . . .
C65 C 0.5764(4) 0.68386(16) 0.0403(4) 0.0604(17) Uani 1 1 d . . . . .
H65 H 0.6108 0.6779 0.0814 0.073 Uiso 1 1 calc R U . . .
C66 C 0.4971(4) 0.67054(14) 0.0280(3) 0.0456(14) Uani 1 1 d . . . . .
C67 C 0.4637(4) 0.64761(14) 0.0746(3) 0.0438(13) Uani 1 1 d . . . . .
H67 H 0.4967 0.6413 0.1163 0.053 Uiso 1 1 calc R U . . .
C68 C 0.5481(4) 0.64174(16) 0.3779(3) 0.0521(16) Uani 1 1 d . . . . .
H68 H 0.5505 0.6335 0.3302 0.063 Uiso 1 1 calc R U . . .
C69 C 0.5987(4) 0.66605(17) 0.3982(3) 0.0574(17) Uani 1 1 d . . . . .
H69 H 0.6359 0.6746 0.3651 0.069 Uiso 1 1 calc R U . . .
C70 C 0.5957(4) 0.67853(17) 0.4684(4) 0.0569(16) Uani 1 1 d . . . . .
C71 C 0.6431(5) 0.70528(19) 0.4941(5) 0.079(2) Uani 1 1 d . . . . .
H71 H 0.6801 0.7153 0.4631 0.095 Uiso 1 1 calc R U . . .
C72 C 0.6349(6) 0.7164(2) 0.5629(5) 0.086(3) Uani 1 1 d . . . . .
H72 H 0.6684 0.7335 0.5797 0.103 Uiso 1 1 calc R U . . .
C73 C 0.5797(6) 0.7034(2) 0.6085(5) 0.079(2) Uani 1 1 d . . . . .
H73 H 0.5743 0.7122 0.6552 0.095 Uiso 1 1 calc R U . . .
C74 C 0.5320(5) 0.67765(17) 0.5874(4) 0.0636(18) Uani 1 1 d . . . . .
H74 H 0.4954 0.6682 0.6197 0.076 Uiso 1 1 calc R U . . .
C75 C 0.5392(4) 0.66569(15) 0.5160(3) 0.0524(15) Uani 1 1 d . . . . .
C76 C 0.4906(4) 0.63969(14) 0.4902(3) 0.0482(14) Uani 1 1 d . . . . .
H76 H 0.4543 0.6300 0.5222 0.058 Uiso 1 1 calc R U . . .
C77 C 0.0845(4) 0.71608(16) 0.4405(3) 0.0555(16) Uani 1 1 d . . . . .
H77A H 0.1393 0.7068 0.4519 0.083 Uiso 1 1 calc R U . . .
H77B H 0.0517 0.7153 0.4836 0.083 Uiso 1 1 calc R U . . .
H77C H 0.0912 0.7380 0.4255 0.083 Uiso 1 1 calc R U . . .
C78 C -0.0452(5) 0.7090(2) 0.3598(4) 0.083(3) Uani 1 1 d . . . . .
H78A H -0.0707 0.6940 0.3251 0.125 Uiso 1 1 calc R U . . .
H78B H -0.0434 0.7298 0.3372 0.125 Uiso 1 1 calc R U . . .
H78C H -0.0781 0.7101 0.4028 0.125 Uiso 1 1 calc R U . . .
C79 C 0.0806(4) 0.67619(14) 0.3452(3) 0.0430(13) Uani 1 1 d . . . . .
C80 C 0.1674(4) 0.67707(14) 0.1428(3) 0.0438(13) Uani 1 1 d . . . . .
H80 H 0.2019 0.6630 0.1180 0.053 Uiso 1 1 calc R U . . .
C81 C 0.0866(4) 0.72616(16) 0.1416(4) 0.0607(17) Uani 1 1 d . . . . .
H81A H 0.0735 0.7190 0.1902 0.091 Uiso 1 1 calc R U . . .
H81B H 0.0350 0.7293 0.1120 0.091 Uiso 1 1 calc R U . . .
H81C H 0.1171 0.7461 0.1456 0.091 Uiso 1 1 calc R U . . .
C82 C 0.1638(5) 0.70889(18) 0.0336(3) 0.0632(19) Uani 1 1 d . . . . .
H82A H 0.1976 0.6914 0.0175 0.095 Uiso 1 1 calc R U . . .
H82B H 0.1965 0.7283 0.0339 0.095 Uiso 1 1 calc R U . . .
H82C H 0.1146 0.7112 0.0005 0.095 Uiso 1 1 calc R U . . .
C83 C 0.3920(4) 0.68188(13) 0.2311(3) 0.0413(13) Uani 1 1 d . . . . .
H83 H 0.4234 0.6723 0.2702 0.050 Uiso 1 1 calc R U . . .
C84 C 0.3804(4) 0.72280(15) 0.1398(3) 0.0567(17) Uani 1 1 d . . . . .
H84A H 0.3275 0.7121 0.1281 0.085 Uiso 1 1 calc R U . . .
H84B H 0.4137 0.7229 0.0969 0.085 Uiso 1 1 calc R U . . .
H84C H 0.3696 0.7445 0.1545 0.085 Uiso 1 1 calc R U . . .
C85 C 0.5051(5) 0.72008(18) 0.2250(4) 0.070(2) Uani 1 1 d . . . . .
H85A H 0.5318 0.7062 0.2615 0.105 Uiso 1 1 calc R U . . .
H85B H 0.4954 0.7407 0.2466 0.105 Uiso 1 1 calc R U . . .
H85C H 0.5411 0.7225 0.1843 0.105 Uiso 1 1 calc R U . . .
C86 C 0.3088(3) 0.67322(14) 0.4311(3) 0.0414(13) Uani 1 1 d . . . . .
H86 H 0.2739 0.6590 0.4549 0.050 Uiso 1 1 calc R U . . .
C87 C 0.3930(5) 0.72097(16) 0.4357(4) 0.0625(18) Uani 1 1 d . . . . .
H87A H 0.4031 0.7148 0.3858 0.094 Uiso 1 1 calc R U . . .
H87B H 0.4459 0.7221 0.4642 0.094 Uiso 1 1 calc R U . . .
H87C H 0.3658 0.7416 0.4354 0.094 Uiso 1 1 calc R U . . .
C88 C 0.3162(4) 0.70282(16) 0.5425(3) 0.0564(16) Uani 1 1 d . . . . .
H88A H 0.2889 0.6839 0.5603 0.085 Uiso 1 1 calc R U . . .
H88B H 0.2780 0.7207 0.5439 0.085 Uiso 1 1 calc R U . . .
H88C H 0.3661 0.7073 0.5734 0.085 Uiso 1 1 calc R U . . .
C89 C 0.2699(5) 0.5599(2) 0.7679(4) 0.071(2) Uani 1 1 d . . . . .
F1 F 0.3536(3) 0.55456(13) 0.7717(3) 0.0975(16) Uani 1 1 d . . . . .
F2 F 0.2495(3) 0.57419(12) 0.7058(3) 0.0945(16) Uani 1 1 d . . . . .
F3 F 0.2540(4) 0.58033(12) 0.8210(3) 0.0993(16) Uani 1 1 d . . . . .
S1 S 0.21604(10) 0.52277(4) 0.77810(8) 0.0497(4) Uani 1 1 d . . . . .
O13 O 0.2514(3) 0.50311(12) 0.7243(2) 0.0638(13) Uani 1 1 d . . . . .
O14 O 0.1293(3) 0.53144(12) 0.7632(2) 0.0640(12) Uani 1 1 d . . . . .
O15 O 0.2357(3) 0.51441(12) 0.8518(2) 0.0690(14) Uani 1 1 d . . . . .
C90 C 0.2100(5) 0.7658(2) 0.3155(3) 0.066(2) Uani 1 1 d . . . . .
F4 F 0.2339(3) 0.77037(12) 0.38551(18) 0.0826(14) Uani 1 1 d . . . . .
F5 F 0.1280(3) 0.77053(13) 0.3080(2) 0.0902(15) Uani 1 1 d . . . . .
F6 F 0.2224(4) 0.73474(11) 0.3021(3) 0.1042(18) Uani 1 1 d . . . . .
S2 S 0.26705(12) 0.79051(4) 0.25600(9) 0.0553(4) Uani 1 1 d . . . . .
O16 O 0.2324(3) 0.78234(12) 0.1847(2) 0.0631(13) Uani 1 1 d . . . . .
O17 O 0.3524(3) 0.78085(14) 0.2701(3) 0.0750(15) Uani 1 1 d . . . . .
O18 O 0.2476(4) 0.82159(12) 0.2816(3) 0.0816(17) Uani 1 1 d . . . . .
C91 C 0.7185(8) 0.7927(2) 0.2855(6) 0.150(5) Uani 1 1 d D U . . .
F7 F 0.6294(6) 0.7931(3) 0.2798(4) 0.222(4) Uani 1 1 d D U . . .
F8 F 0.7401(5) 0.80576(18) 0.3466(4) 0.158(3) Uani 1 1 d D . . . .
F9 F 0.7411(5) 0.8082(2) 0.2277(4) 0.175(3) Uani 1 1 d D U . . .
S3 S 0.74175(14) 0.75214(8) 0.28012(11) 0.0933(8) Uani 1 1 d D . . . .
O19 O 0.8306(6) 0.7501(3) 0.2737(6) 0.194(5) Uani 1 1 d . . . . .
O20 O 0.7087(8) 0.7378(4) 0.2117(6) 0.222(6) Uani 1 1 d . . . . .
O21 O 0.7275(9) 0.7387(3) 0.3459(5) 0.235(6) Uani 1 1 d . U . . .
O22 O 0.1276(4) 0.86487(15) 0.4517(3) 0.096(2) Uani 1 1 d . . . . .
N17 N 0.0706(5) 0.87976(17) 0.3413(3) 0.081(2) Uani 1 1 d . . . . .
C92 C 0.1326(6) 0.86792(19) 0.3872(4) 0.075(2) Uani 1 1 d . . . . .
H92 H 0.1829 0.8617 0.3668 0.090 Uiso 1 1 calc R U . . .
C93 C -0.0081(6) 0.8906(3) 0.3675(5) 0.111(4) Uani 1 1 d . . . . .
H93A H -0.0072 0.8884 0.4203 0.167 Uiso 1 1 calc R U . . .
H93B H -0.0535 0.8779 0.3453 0.167 Uiso 1 1 calc R U . . .
H93C H -0.0166 0.9127 0.3543 0.167 Uiso 1 1 calc R U . . .
C94 C 0.0802(7) 0.8843(3) 0.2641(4) 0.101(3) Uani 1 1 d . . . . .
H94A H 0.1392 0.8834 0.2543 0.151 Uiso 1 1 calc R U . . .
H94B H 0.0574 0.9048 0.2493 0.151 Uiso 1 1 calc R U . . .
H94C H 0.0503 0.8676 0.2368 0.151 Uiso 1 1 calc R U . . .
O23 O 0.3477(3) 0.62431(12) 0.6049(2) 0.0651(13) Uani 1 1 d . . . . .
N18 N 0.4255(4) 0.62203(14) 0.7109(3) 0.0607(15) Uani 1 1 d . . . . .
C95 C 0.3589(4) 0.63103(16) 0.6689(4) 0.0550(16) Uani 1 1 d . . . . .
H95 H 0.3180 0.6434 0.6905 0.066 Uiso 1 1 calc R U . . .
C96 C 0.4886(5) 0.60126(19) 0.6833(4) 0.076(2) Uani 1 1 d . . . . .
H96A H 0.4679 0.5920 0.6372 0.114 Uiso 1 1 calc R U . . .
H96B H 0.5013 0.5845 0.7185 0.114 Uiso 1 1 calc R U . . .
H96C H 0.5391 0.6134 0.6758 0.114 Uiso 1 1 calc R U . . .
C97 C 0.4352(6) 0.6322(2) 0.7862(4) 0.088(3) Uani 1 1 d . . . . .
H97A H 0.3889 0.6460 0.7972 0.131 Uiso 1 1 calc R U . . .
H97B H 0.4877 0.6437 0.7938 0.131 Uiso 1 1 calc R U . . .
H97C H 0.4356 0.6138 0.8181 0.131 Uiso 1 1 calc R U . . .
O24 O -0.1326(6) 0.6346(2) 0.3437(4) 0.134(3) Uani 1 1 d . U . . .
N19 N -0.2394(7) 0.5980(3) 0.3265(6) 0.130(3) Uani 1 1 d . U . . .
C98 C -0.2412(11) 0.5938(5) 0.2357(7) 0.214(8) Uani 1 1 d . U . . .
H98A H -0.1941 0.6051 0.2166 0.320 Uiso 1 1 calc R U . . .
H98B H -0.2931 0.6024 0.2141 0.320 Uiso 1 1 calc R U . . .
H98C H -0.2373 0.5714 0.2235 0.320 Uiso 1 1 calc R U . . .
C99 C -0.3041(8) 0.5766(3) 0.3407(7) 0.150(5) Uani 1 1 d . U . . .
H99A H -0.3094 0.5749 0.3932 0.225 Uiso 1 1 calc R U . . .
H99B H -0.2911 0.5559 0.3211 0.225 Uiso 1 1 calc R U . . .
H99C H -0.3565 0.5842 0.3176 0.225 Uiso 1 1 calc R U . . .
C100 C -0.1930(12) 0.6154(4) 0.3595(11) 0.189(7) Uani 1 1 d . U . . .
H100 H -0.2021 0.6154 0.4099 0.226 Uiso 1 1 calc R U . . .

loop_
_atom_site_aniso_label
_atom_site_aniso_U_11
_atom_site_aniso_U_22
_atom_site_aniso_U_33
_atom_site_aniso_U_23
_atom_site_aniso_U_13
_atom_site_aniso_U_12
Yb1 0.03695(14) 0.03330(14) 0.02907(12) 0.00090(9) -0.00008(9) -0.00238(9)
Zn1 0.0370(4) 0.0390(3) 0.0285(3) -0.0005(2) 0.0007(2) -0.0027(3)
Zn2 0.0374(4) 0.0463(4) 0.0286(3) 0.0009(3) -0.0007(2) -0.0024(3)
Zn3 0.0369(4) 0.0439(4) 0.0303(3) 0.0011(3) 0.0008(2) -0.0031(3)
Zn4 0.0364(4) 0.0444(4) 0.0302(3) 0.0009(3) -0.0009(2) -0.0022(3)
O1 0.039(2) 0.045(2) 0.0302(16) 0.0019(16) 0.0017(15) -0.0059(16)
O2 0.046(2) 0.052(2) 0.0287(16) -0.0003(16) -0.0027(16) -0.0098(18)
O3 0.032(2) 0.044(2) 0.0275(15) -0.0028(15) -0.0017(14) -0.0023(15)
O4 0.036(2) 0.063(3) 0.0380(19) -0.0100(18) 0.0038(16) -0.0101(18)
O5 0.040(2) 0.048(2) 0.0278(16) -0.0024(16) -0.0019(15) 0.0048(17)
O6 0.048(2) 0.055(2) 0.0317(17) 0.0044(17) 0.0014(16) 0.0089(19)
O7 0.034(2) 0.040(2) 0.0331(16) 0.0064(15) 0.0018(14) 0.0004(15)
O8 0.039(2) 0.044(2) 0.0354(17) 0.0087(16) 0.0041(16) -0.0007(16)
O9 0.042(2) 0.045(2) 0.0435(19) -0.0016(17) 0.0029(17) 0.0032(17)
O10 0.050(3) 0.043(2) 0.0401(19) 0.0084(17) 0.0034(17) 0.0030(18)
O11 0.042(2) 0.047(2) 0.0423(19) 0.0009(18) -0.0005(17) -0.0148(18)
O12 0.047(2) 0.046(2) 0.0368(18) -0.0083(17) 0.0029(17) -0.0073(18)
N1 0.036(3) 0.039(2) 0.032(2) 0.0068(18) -0.0005(18) -0.0077(19)
N2 0.042(3) 0.039(3) 0.031(2) 0.0006(18) 0.0007(19) -0.005(2)
N3 0.038(3) 0.043(3) 0.033(2) -0.0006(19) -0.0053(19) -0.001(2)
N4 0.045(3) 0.050(3) 0.030(2) -0.001(2) 0.0015(19) -0.008(2)
N5 0.040(3) 0.046(3) 0.0292(19) -0.0004(19) 0.0029(18) 0.000(2)
N6 0.041(3) 0.040(3) 0.034(2) -0.0018(19) 0.0063(19) -0.001(2)
N7 0.032(2) 0.036(2) 0.033(2) 0.0026(18) -0.0046(18) -0.0022(18)
N8 0.046(3) 0.042(3) 0.032(2) -0.0019(19) -0.005(2) 0.002(2)
N9 0.036(3) 0.044(3) 0.033(2) -0.0005(19) 0.0003(18) -0.006(2)
N10 0.040(3) 0.052(3) 0.039(2) 0.007(2) -0.006(2) 0.002(2)
N11 0.043(3) 0.047(3) 0.029(2) 0.0036(19) 0.0047(19) -0.002(2)
N12 0.040(3) 0.047(3) 0.040(2) 0.002(2) -0.002(2) -0.004(2)
N13 0.055(3) 0.044(3) 0.051(3) -0.003(2) 0.003(2) 0.010(2)
N14 0.057(3) 0.049(3) 0.044(2) 0.009(2) -0.005(2) -0.005(2)
N15 0.047(3) 0.044(3) 0.045(2) 0.006(2) 0.004(2) -0.007(2)
N16 0.051(3) 0.045(3) 0.044(2) -0.010(2) -0.003(2) -0.004(2)
C1 0.041(3) 0.041(3) 0.031(2) -0.001(2) -0.001(2) 0.002(2)
C2 0.038(3) 0.037(3) 0.027(2) 0.001(2) 0.004(2) -0.003(2)
C3 0.039(3) 0.045(3) 0.038(3) -0.001(2) -0.002(2) -0.004(2)
C4 0.039(3) 0.044(3) 0.048(3) 0.001(3) 0.001(2) -0.007(2)
C5 0.043(3) 0.040(3) 0.040(3) -0.003(2) 0.008(2) -0.001(2)
C6 0.044(4) 0.050(4) 0.049(3) 0.004(3) 0.010(3) -0.008(3)
C7 0.052(4) 0.057(4) 0.042(3) 0.014(3) 0.014(3) -0.003(3)
C8 0.064(4) 0.051(4) 0.035(3) 0.004(3) -0.003(3) 0.003(3)
C9 0.052(4) 0.047(3) 0.033(2) 0.002(2) -0.001(2) -0.001(3)
C10 0.046(3) 0.041(3) 0.032(2) 0.002(2) 0.004(2) -0.002(2)
C11 0.041(3) 0.053(3) 0.030(2) 0.004(2) 0.000(2) -0.008(3)
C12 0.036(3) 0.054(4) 0.033(2) 0.001(2) 0.001(2) -0.006(3)
C13 0.050(4) 0.089(5) 0.036(3) -0.015(3) 0.005(3) -0.019(3)
C14 0.053(4) 0.090(5) 0.044(3) -0.027(3) 0.002(3) -0.021(4)
C15 0.053(4) 0.083(5) 0.033(3) -0.009(3) 0.005(3) -0.022(3)
C16 0.053(5) 0.112(7) 0.052(4) -0.027(4) 0.003(3) -0.029(4)
C17 0.061(5) 0.100(6) 0.055(4) -0.013(4) -0.006(3) -0.039(4)
C18 0.053(4) 0.107(6) 0.046(3) 0.005(4) 0.002(3) -0.025(4)
C19 0.046(4) 0.076(5) 0.042(3) -0.003(3) -0.001(3) -0.016(3)
C20 0.044(4) 0.067(4) 0.029(2) 0.001(3) -0.003(2) -0.011(3)
C21 0.036(3) 0.044(3) 0.036(3) 0.004(2) 0.002(2) -0.001(2)
C22 0.040(3) 0.045(3) 0.033(2) -0.004(2) 0.008(2) -0.004(2)
C23 0.041(3) 0.052(4) 0.048(3) -0.003(3) 0.000(3) 0.008(3)
C24 0.051(4) 0.048(4) 0.064(4) -0.007(3) 0.005(3) 0.010(3)
C25 0.049(4) 0.046(3) 0.048(3) -0.004(3) 0.008(3) -0.006(3)
C26 0.053(4) 0.062(4) 0.066(4) -0.013(3) 0.016(3) 0.001(3)
C27 0.073(5) 0.072(5) 0.049(3) -0.018(3) 0.014(3) -0.010(4)
C28 0.070(5) 0.071(5) 0.044(3) -0.009(3) 0.008(3) -0.005(4)
C29 0.065(5) 0.066(4) 0.036(3) -0.007(3) 0.004(3) -0.005(3)
C30 0.049(4) 0.051(4) 0.039(3) -0.004(3) 0.010(3) -0.005(3)
C31 0.039(3) 0.043(3) 0.028(2) -0.003(2) -0.001(2) -0.002(2)
C32 0.037(3) 0.038(3) 0.031(2) -0.003(2) 0.002(2) -0.002(2)
C33 0.054(4) 0.044(3) 0.036(3) 0.008(2) 0.005(2) -0.001(3)
C34 0.053(4) 0.053(4) 0.035(3) 0.009(3) 0.002(3) 0.008(3)
C35 0.060(4) 0.040(3) 0.035(3) -0.002(2) -0.006(3) 0.004(3)
C36 0.055(4) 0.056(4) 0.045(3) 0.003(3) -0.010(3) 0.008(3)
C37 0.054(4) 0.052(4) 0.059(4) 0.006(3) -0.014(3) 0.013(3)
C38 0.041(4) 0.061(4) 0.074(4) -0.001(4) -0.006(3) 0.004(3)
C39 0.044(4) 0.056(4) 0.050(3) 0.003(3) -0.005(3) 0.005(3)
C40 0.049(4) 0.038(3) 0.037(3) -0.004(2) -0.003(2) -0.002(2)
C41 0.045(3) 0.048(3) 0.035(3) -0.006(2) 0.004(2) -0.005(3)
C42 0.053(4) 0.056(4) 0.039(3) -0.004(3) 0.000(3) -0.012(3)
C43 0.061(4) 0.044(3) 0.047(3) -0.007(3) 0.014(3) -0.004(3)
C44 0.075(6) 0.070(5) 0.064(4) -0.022(4) 0.016(4) 0.003(4)
C45 0.100(8) 0.078(6) 0.099(6) -0.032(5) 0.048(6) -0.001(5)
C46 0.077(6) 0.091(7) 0.104(7) -0.008(6) 0.030(5) 0.015(5)
C47 0.062(5) 0.076(5) 0.076(5) -0.005(4) -0.001(4) 0.013(4)
C48 0.044(4) 0.041(3) 0.057(3) -0.004(3) 0.009(3) -0.003(3)
C49 0.043(3) 0.046(3) 0.042(3) -0.004(2) 0.000(2) -0.008(3)
C50 0.056(4) 0.072(5) 0.046(3) 0.003(3) 0.001(3) 0.004(3)
C51 0.037(4) 0.098(6) 0.066(4) 0.003(4) -0.001(3) 0.017(4)
C52 0.040(4) 0.078(5) 0.081(5) 0.014(4) -0.010(3) 0.004(3)
C53 0.072(6) 0.085(6) 0.103(6) 0.030(5) -0.010(5) 0.022(5)
C54 0.078(6) 0.084(5) 0.116(6) 0.035(5) -0.022(5) 0.006(4)
C55 0.062(5) 0.087(6) 0.096(6) 0.050(5) -0.018(4) -0.011(4)
C56 0.068(5) 0.084(6) 0.073(5) 0.034(4) -0.018(4) -0.013(4)
C57 0.048(4) 0.069(5) 0.065(4) 0.020(4) -0.019(3) -0.002(3)
C58 0.040(4) 0.067(4) 0.044(3) 0.014(3) -0.005(3) -0.005(3)
C59 0.041(3) 0.052(4) 0.037(3) 0.002(2) -0.003(2) -0.001(3)
C60 0.048(4) 0.053(4) 0.035(3) 0.002(3) 0.001(2) 0.003(3)
C61 0.059(4) 0.044(3) 0.037(3) -0.002(2) 0.007(3) 0.006(3)
C62 0.059(4) 0.051(4) 0.049(3) 0.011(3) 0.013(3) 0.005(3)
C63 0.070(5) 0.048(4) 0.084(5) 0.020(4) 0.028(4) -0.005(3)
C64 0.047(4) 0.067(5) 0.107(6) 0.015(5) 0.008(4) -0.011(3)
C65 0.044(4) 0.059(4) 0.078(4) 0.007(4) -0.001(3) -0.003(3)
C66 0.053(4) 0.039(3) 0.045(3) -0.001(3) 0.005(3) -0.003(3)
C67 0.050(4) 0.042(3) 0.039(3) -0.001(2) -0.001(3) 0.002(3)
C68 0.050(4) 0.064(4) 0.042(3) 0.005(3) -0.004(3) -0.013(3)
C69 0.044(4) 0.075(5) 0.054(3) 0.005(3) 0.003(3) -0.013(3)
C70 0.042(4) 0.062(4) 0.066(4) 0.007(3) -0.008(3) -0.010(3)
C71 0.069(6) 0.061(5) 0.105(6) 0.004(5) -0.014(5) -0.018(4)
C72 0.091(7) 0.064(5) 0.099(6) -0.015(5) -0.027(5) -0.014(5)
C73 0.085(6) 0.073(5) 0.077(5) -0.021(4) -0.016(5) -0.010(4)
C74 0.063(5) 0.063(5) 0.064(4) -0.014(3) -0.013(3) -0.001(3)
C75 0.052(4) 0.050(4) 0.053(3) -0.001(3) -0.011(3) -0.008(3)
C76 0.047(4) 0.053(4) 0.044(3) 0.003(3) -0.003(3) -0.001(3)
C77 0.056(4) 0.062(4) 0.050(3) -0.014(3) 0.010(3) -0.004(3)
C78 0.065(5) 0.106(7) 0.078(5) -0.029(5) -0.004(4) 0.037(5)
C79 0.041(3) 0.043(3) 0.045(3) 0.002(3) 0.001(2) 0.009(3)
C80 0.048(4) 0.039(3) 0.044(3) 0.006(2) -0.003(3) -0.003(2)
C81 0.063(5) 0.049(4) 0.068(4) 0.008(3) -0.012(3) 0.010(3)
C82 0.066(5) 0.075(5) 0.047(3) 0.029(3) -0.005(3) -0.004(4)
C83 0.046(4) 0.041(3) 0.038(3) 0.006(2) 0.005(2) 0.003(3)
C84 0.064(5) 0.053(4) 0.053(3) 0.018(3) 0.006(3) -0.002(3)
C85 0.054(5) 0.074(5) 0.081(5) 0.007(4) -0.006(4) -0.021(4)
C86 0.034(3) 0.047(3) 0.044(3) -0.003(3) -0.001(2) -0.007(2)
C87 0.071(5) 0.049(4) 0.067(4) -0.001(3) 0.000(4) -0.019(3)
C88 0.060(4) 0.064(4) 0.046(3) -0.014(3) 0.002(3) 0.006(3)
C89 0.077(6) 0.077(5) 0.062(4) -0.019(4) 0.014(4) -0.018(4)
F1 0.064(3) 0.112(4) 0.118(4) -0.023(3) 0.015(3) -0.033(3)
F2 0.117(4) 0.078(3) 0.091(3) 0.021(3) 0.035(3) -0.014(3)
F3 0.123(5) 0.078(3) 0.099(3) -0.037(3) 0.017(3) -0.017(3)
S1 0.0487(9) 0.0563(10) 0.0441(7) -0.0007(7) 0.0016(7) -0.0027(7)
O13 0.067(3) 0.072(3) 0.053(2) -0.015(2) 0.005(2) -0.007(2)
O14 0.047(3) 0.073(3) 0.071(3) 0.005(2) -0.007(2) -0.002(2)
O15 0.070(3) 0.091(4) 0.047(2) 0.014(2) 0.014(2) 0.026(3)
C90 0.069(5) 0.090(6) 0.039(3) 0.008(3) 0.003(3) -0.004(4)
F4 0.103(4) 0.107(4) 0.0383(18) 0.010(2) 0.001(2) -0.011(3)
F5 0.072(3) 0.132(4) 0.068(3) 0.027(3) 0.009(2) -0.022(3)
F6 0.179(6) 0.053(3) 0.078(3) 0.014(2) -0.014(3) -0.023(3)
S2 0.0641(11) 0.0541(10) 0.0486(8) 0.0022(7) 0.0097(8) -0.0028(8)
O16 0.077(4) 0.075(3) 0.037(2) 0.007(2) 0.002(2) 0.002(3)
O17 0.047(3) 0.106(4) 0.071(3) -0.006(3) -0.001(2) 0.002(3)
O18 0.122(5) 0.041(3) 0.084(4) -0.007(2) 0.031(3) -0.003(3)
C91 0.150(9) 0.170(9) 0.133(8) 0.025(7) 0.023(7) 0.041(7)
F7 0.194(8) 0.315(9) 0.158(6) 0.008(6) 0.021(6) 0.027(7)
F8 0.146(7) 0.165(7) 0.157(6) -0.030(5) -0.048(5) 0.003(5)
F9 0.149(7) 0.214(8) 0.168(6) 0.075(6) 0.051(5) 0.032(6)
S3 0.0560(13) 0.166(3) 0.0579(11) 0.0019(13) 0.0054(9) -0.0072(13)
O19 0.087(7) 0.219(11) 0.277(12) 0.107(9) 0.029(7) 0.033(6)
O20 0.155(11) 0.318(17) 0.192(10) -0.081(10) 0.004(8) -0.006(10)
O21 0.354(15) 0.212(11) 0.148(7) 0.043(7) 0.107(9) 0.014(10)
O22 0.103(5) 0.122(6) 0.065(3) 0.007(3) 0.019(3) 0.021(4)
N17 0.110(6) 0.077(5) 0.055(3) -0.023(3) 0.006(4) 0.006(4)
C92 0.089(6) 0.080(6) 0.059(4) -0.012(4) 0.021(4) 0.011(4)
C93 0.100(8) 0.141(10) 0.092(6) -0.029(6) -0.001(6) 0.046(7)
C94 0.118(8) 0.130(9) 0.055(4) -0.009(5) 0.015(5) -0.014(7)
O23 0.069(3) 0.073(3) 0.053(3) -0.001(2) 0.003(2) -0.011(3)
N18 0.072(4) 0.057(4) 0.053(3) -0.011(3) 0.003(3) 0.005(3)
C95 0.053(4) 0.055(4) 0.058(4) -0.005(3) 0.006(3) -0.001(3)
C96 0.066(5) 0.075(5) 0.087(5) 0.002(4) 0.016(4) 0.016(4)
C97 0.115(8) 0.079(6) 0.066(5) -0.021(4) -0.021(5) 0.008(5)
O24 0.145(7) 0.152(7) 0.107(5) 0.014(5) 0.026(5) -0.068(6)
N19 0.100(6) 0.129(7) 0.163(7) 0.015(6) 0.018(6) -0.009(5)
C98 0.241(16) 0.279(17) 0.124(9) 0.016(11) 0.032(10) -0.090(12)
C99 0.111(9) 0.140(10) 0.201(11) -0.057(9) 0.025(9) -0.025(8)
C100 0.175(10) 0.169(10) 0.221(10) -0.058(8) -0.004(8) 0.002(8)

loop_
_atom_type_symbol
_atom_type_description
_atom_type_scat_dispersion_real
_atom_type_scat_dispersion_imag
_atom_type_scat_source
C C 0.0033 0.0016 'International Tables Vol C Tables 4.2.6.8 and 6.1.1.4'
H H 0.0000 0.0000 'International Tables Vol C Tables 4.2.6.8 and 6.1.1.4'
N N 0.0061 0.0033 'International Tables Vol C Tables 4.2.6.8 and 6.1.1.4'
O O 0.0106 0.0060 'International Tables Vol C Tables 4.2.6.8 and 6.1.1.4'
F F 0.0171 0.0103 'International Tables Vol C Tables 4.2.6.8 and 6.1.1.4'
S S 0.1246 0.1234 'International Tables Vol C Tables 4.2.6.8 and 6.1.1.4'
Zn Zn 0.2839 1.4301 'International Tables Vol C Tables 4.2.6.8 and 6.1.1.4'
Yb Yb -0.3850 5.5486 'International Tables Vol C Tables 4.2.6.8 and 6.1.1.4'

loop_
_geom_angle_atom_site_label_1
_geom_angle_atom_site_label_2
_geom_angle_atom_site_label_3
_geom_angle
_geom_angle_site_symmetry_1
_geom_angle_site_symmetry_3
O3 Yb1 O7 120.27(13) . .
O3 Yb1 O5 76.59(12) . .
O7 Yb1 O5 76.48(12) . .
O3 Yb1 O1 76.87(12) . .
O7 Yb1 O1 75.77(12) . .
O5 Yb1 O1 123.76(14) . .
O3 Yb1 O12 140.10(13) . .
O7 Yb1 O12 78.90(12) . .
O5 Yb1 O12 74.82(13) . .
O1 Yb1 O12 142.82(12) . .
O3 Yb1 O10 77.89(13) . .
O7 Yb1 O10 139.84(13) . .
O5 Yb1 O10 143.32(12) . .
O1 Yb1 O10 74.45(13) . .
O12 Yb1 O10 110.92(14) . .
O3 Yb1 O11 75.19(12) . .
O7 Yb1 O11 145.26(13) . .
O5 Yb1 O11 77.86(14) . .
O1 Yb1 O11 138.70(12) . .
O12 Yb1 O11 72.04(12) . .
O10 Yb1 O11 70.41(14) . .
O3 Yb1 O9 144.49(13) . .
O7 Yb1 O9 75.25(13) . .
O5 Yb1 O9 138.60(12) . .
O1 Yb1 O9 76.95(13) . .
O12 Yb1 O9 70.54(13) . .
O10 Yb1 O9 72.26(13) . .
O11 Yb1 O9 111.17(14) . .
O8 Zn1 N1 140.19(17) . .
O8 Zn1 N9 103.43(16) . .
N1 Zn1 N9 116.32(18) . .
O8 Zn1 O7 80.63(14) . .
N1 Zn1 O7 85.35(15) . .
N9 Zn1 O7 107.78(16) . .
O8 Zn1 N2 99.40(16) . .
N1 Zn1 N2 77.61(16) . .
N9 Zn1 N2 98.32(17) . .
O7 Zn1 N2 153.21(15) . .
O2 Zn2 N3 140.15(17) . .
O2 Zn2 N10 105.56(18) . .
N3 Zn2 N10 114.09(19) . .
O2 Zn2 O1 80.75(14) . .
N3 Zn2 O1 85.68(15) . .
N10 Zn2 O1 104.40(17) . .
O2 Zn2 N4 100.23(16) . .
N3 Zn2 N4 77.48(17) . .
N10 Zn2 N4 99.69(18) . .
O1 Zn2 N4 154.71(17) . .
O4 Zn3 N5 141.18(17) . .
O4 Zn3 N11 101.76(17) . .
N5 Zn3 N11 117.03(18) . .
O4 Zn3 O3 80.81(14) . .
N5 Zn3 O3 85.51(16) . .
N11 Zn3 O3 108.10(17) . .
O4 Zn3 N6 98.70(17) . .
N5 Zn3 N6 77.49(17) . .
N11 Zn3 N6 99.39(18) . .
O3 Zn3 N6 152.06(15) . .
O6 Zn4 N7 138.81(17) . .
O6 Zn4 O5 80.74(14) . .
N7 Zn4 O5 85.73(15) . .
O6 Zn4 N12 104.77(18) . .
N7 Zn4 N12 116.08(18) . .
O5 Zn4 N12 102.10(17) . .
O6 Zn4 N8 101.32(16) . .
N7 Zn4 N8 77.45(17) . .
O5 Zn4 N8 156.60(17) . .
N12 Zn4 N8 99.88(17) . .
N1 O1 Zn2 109.3(3) . .
N1 O1 Yb1 124.4(3) . .
Zn2 O1 Yb1 123.50(15) . .
C1 O2 Zn2 109.9(3) . .
N3 O3 Zn3 110.0(3) . .
N3 O3 Yb1 124.2(3) . .
Zn3 O3 Yb1 124.28(16) . .
C11 O4 Zn3 109.5(3) . .
N5 O5 Zn4 110.0(3) . .
N5 O5 Yb1 123.3(3) . .
Zn4 O5 Yb1 123.96(16) . .
C21 O6 Zn4 109.5(3) . .
N7 O7 Zn1 110.6(3) . .
N7 O7 Yb1 123.8(3) . .
Zn1 O7 Yb1 124.57(16) . .
C31 O8 Zn1 109.5(3) . .
C79 O9 Yb1 126.4(4) . .
C80 O10 Yb1 123.5(4) . .
C83 O11 Yb1 129.0(3) . .
C86 O12 Yb1 125.4(4) . .
C1 N1 O1 115.7(4) . .
C1 N1 Zn1 117.9(3) . .
O1 N1 Zn1 124.4(3) . .
C2 N2 C10 119.1(5) . .
C2 N2 Zn1 112.0(3) . .
C10 N2 Zn1 128.9(3) . .
C11 N3 O3 114.0(4) . .
C11 N3 Zn2 119.1(4) . .
O3 N3 Zn2 125.5(3) . .
C12 N4 C20 119.6(5) . .
C12 N4 Zn2 111.6(4) . .
C20 N4 Zn2 128.5(4) . .
C21 N5 O5 113.6(4) . .
C21 N5 Zn3 119.0(4) . .
O5 N5 Zn3 124.9(3) . .
C22 N6 C30 117.9(5) . .
C22 N6 Zn3 111.8(3) . .
C30 N6 Zn3 130.1(4) . .
C31 N7 O7 112.8(4) . .
C31 N7 Zn4 119.3(4) . .
O7 N7 Zn4 125.6(3) . .
C32 N8 C40 118.8(5) . .
C32 N8 Zn4 110.4(3) . .
C40 N8 Zn4 130.9(4) . .
C49 N9 C41 118.5(5) . .
C49 N9 Zn1 122.1(4) . .
C41 N9 Zn1 119.3(4) . .
C58 N10 C50 119.3(6) . .
C58 N10 Zn2 120.3(4) . .
C50 N10 Zn2 120.3(4) . .
C67 N11 C59 118.9(5) . .
C67 N11 Zn3 121.5(4) . .
C59 N11 Zn3 119.5(4) . .
C76 N12 C68 118.9(5) . .
C76 N12 Zn4 121.0(4) . .
C68 N12 Zn4 120.0(4) . .
C79 N13 C77 121.9(5) . .
C79 N13 C78 121.8(5) . .
C77 N13 C78 116.1(5) . .
C80 N14 C81 122.8(5) . .
C80 N14 C82 119.1(6) . .
C81 N14 C82 117.8(5) . .
C83 N15 C84 121.2(5) . .
C83 N15 C85 121.9(5) . .
C84 N15 C85 116.7(5) . .
C86 N16 C88 119.9(5) . .
C86 N16 C87 122.1(5) . .
C88 N16 C87 117.9(5) . .
N1 C1 O2 124.3(5) . .
N1 C1 C2 115.5(4) . .
O2 C1 C2 120.1(5) . .
N2 C2 C3 122.5(5) . .
N2 C2 C1 115.7(5) . .
C3 C2 C1 121.8(4) . .
C4 C3 C2 119.2(5) . .
C4 C3 H3 120.4 . .
C2 C3 H3 120.4 . .
C3 C4 C5 120.3(5) . .
C3 C4 H4 119.9 . .
C5 C4 H4 119.9 . .
C4 C5 C6 123.1(5) . .
C4 C5 C10 117.6(5) . .
C6 C5 C10 119.3(5) . .
C7 C6 C5 120.0(6) . .
C7 C6 H6 120.0 . .
C5 C6 H6 120.0 . .
C6 C7 C8 120.9(5) . .
C6 C7 H7 119.6 . .
C8 C7 H7 119.6 . .
C9 C8 C7 120.5(5) . .
C9 C8 H8 119.8 . .
C7 C8 H8 119.8 . .
C8 C9 C10 119.5(6) . .
C8 C9 H9 120.3 . .
C10 C9 H9 120.3 . .
N2 C10 C9 118.9(5) . .
N2 C10 C5 121.3(5) . .
C9 C10 C5 119.9(5) . .
O4 C11 N3 125.6(5) . .
O4 C11 C12 120.3(5) . .
N3 C11 C12 114.1(5) . .
N4 C12 C13 122.6(5) . .
N4 C12 C11 116.6(5) . .
C13 C12 C11 120.7(5) . .
C14 C13 C12 119.2(6) . .
C14 C13 H13 120.4 . .
C12 C13 H13 120.4 . .
C13 C14 C15 119.9(6) . .
C13 C14 H14 120.0 . .
C15 C14 H14 120.0 . .
C14 C15 C16 123.5(6) . .
C14 C15 C20 118.4(5) . .
C16 C15 C20 118.1(6) . .
C17 C16 C15 121.1(6) . .
C17 C16 H16 119.4 . .
C15 C16 H16 119.4 . .
C16 C17 C18 121.0(6) . .
C16 C17 H17 119.5 . .
C18 C17 H17 119.5 . .
C19 C18 C17 119.5(7) . .
C19 C18 H18 120.3 . .
C17 C18 H18 120.3 . .
C18 C19 C20 120.7(6) . .
C18 C19 H19 119.7 . .
C20 C19 H19 119.7 . .
N4 C20 C19 120.2(5) . .
N4 C20 C15 120.2(5) . .
C19 C20 C15 119.5(5) . .
O6 C21 N5 126.2(5) . .
O6 C21 C22 120.0(5) . .
N5 C21 C22 113.8(4) . .
N6 C22 C23 122.7(5) . .
N6 C22 C21 116.4(5) . .
C23 C22 C21 120.8(5) . .
C24 C23 C22 119.7(5) . .
C24 C23 H23 120.1 . .
C22 C23 H23 120.1 . .
C23 C24 C25 119.8(6) . .
C23 C24 H24 120.1 . .
C25 C24 H24 120.1 . .
C30 C25 C26 119.2(6) . .
C30 C25 C24 117.0(5) . .
C26 C25 C24 123.7(6) . .
C27 C26 C25 121.2(7) . .
C27 C26 H26 119.4 . .
C25 C26 H26 119.4 . .
C26 C27 C28 119.8(6) . .
C26 C27 H27 120.1 . .
C28 C27 H27 120.1 . .
C29 C28 C27 121.5(6) . .
C29 C28 H28 119.2 . .
C27 C28 H28 119.2 . .
C28 C29 C30 118.3(7) . .
C28 C29 H29 120.9 . .
C30 C29 H29 120.9 . .
N6 C30 C25 122.7(5) . .
N6 C30 C29 117.3(6) . .
C25 C30 C29 120.0(5) . .
O8 C31 N7 126.3(5) . .
O8 C31 C32 119.3(4) . .
N7 C31 C32 114.3(5) . .
N8 C32 C33 123.1(5) . .
N8 C32 C31 117.1(4) . .
C33 C32 C31 119.8(5) . .
C34 C33 C32 117.7(6) . .
C34 C33 H33 121.2 . .
C32 C33 H33 121.2 . .
C33 C34 C35 121.3(5) . .
C33 C34 H34 119.4 . .
C35 C34 H34 119.4 . .
C36 C35 C34 124.2(5) . .
C36 C35 C40 118.4(6) . .
C34 C35 C40 117.4(5) . .
C37 C36 C35 121.6(6) . .
C37 C36 H36 119.2 . .
C35 C36 H36 119.2 . .
C36 C37 C38 120.6(6) . .
C36 C37 H37 119.7 . .
C38 C37 H37 119.7 . .
C39 C38 C37 119.4(7) . .
C39 C38 H38 120.3 . .
C37 C38 H38 120.3 . .
C40 C39 C38 120.3(6) . .
C40 C39 H39 119.9 . .
C38 C39 H39 119.9 . .
N8 C40 C39 118.6(5) . .
N8 C40 C35 121.7(6) . .
C39 C40 C35 119.7(5) . .
C42 C41 N9 122.1(6) . .
C42 C41 H41 119.0 . .
N9 C41 H41 119.0 . .
C41 C42 C43 120.4(6) . .
C41 C42 H42 119.8 . .
C43 C42 H42 119.8 . .
C42 C43 C48 118.5(5) . .
C42 C43 C44 124.6(6) . .
C48 C43 C44 116.9(6) . .
C45 C44 C43 120.9(8) . .
C45 C44 H44 119.5 . .
C43 C44 H44 119.5 . .
C44 C45 C46 121.8(8) . .
C44 C45 H45 119.1 . .
C46 C45 H45 119.1 . .
C45 C46 C47 120.9(9) . .
C45 C46 H46 119.5 . .
C47 C46 H46 119.5 . .
C46 C47 C48 118.5(8) . .
C46 C47 H47 120.8 . .
C48 C47 H47 120.8 . .
C47 C48 C43 121.0(6) . .
C47 C48 C49 122.5(6) . .
C43 C48 C49 116.6(6) . .
N9 C49 C48 124.0(5) . .
N9 C49 H49 118.0 . .
C48 C49 H49 118.0 . .
N10 C50 C51 122.7(6) . .
N10 C50 H50 118.7 . .
C51 C50 H50 118.7 . .
C50 C51 C52 120.0(7) . .
C50 C51 H51 120.0 . .
C52 C51 H51 120.0 . .
C51 C52 C53 123.1(8) . .
C51 C52 C57 117.6(7) . .
C53 C52 C57 119.3(7) . .
C54 C53 C52 117.9(9) . .
C54 C53 H53 121.1 . .
C52 C53 H53 121.1 . .
C55 C54 C53 122.6(9) . .
C55 C54 H54 118.7 . .
C53 C54 H54 118.7 . .
C54 C55 C56 122.9(8) . .
C54 C55 H55 118.5 . .
C56 C55 H55 118.5 . .
C55 C56 C57 116.1(9) . .
C55 C56 H56 122.0 . .
C57 C56 H56 122.0 . .
C58 C57 C52 118.4(6) . .
C58 C57 C56 120.4(7) . .
C52 C57 C56 121.2(7) . .
N10 C58 C57 121.9(6) . .
N10 C58 H58 119.0 . .
C57 C58 H58 119.0 . .
C60 C59 N11 121.5(6) . .
C60 C59 H59 119.3 . .
N11 C59 H59 119.3 . .
C59 C60 C61 120.9(5) . .
C59 C60 H60 119.6 . .
C61 C60 H60 119.6 . .
C60 C61 C66 117.9(5) . .
C60 C61 C62 124.2(5) . .
C66 C61 C62 117.8(6) . .
C63 C62 C61 119.8(6) . .
C63 C62 H62 120.1 . .
C61 C62 H62 120.1 . .
C62 C63 C64 121.5(6) . .
C62 C63 H63 119.3 . .
C64 C63 H63 119.3 . .
C63 C64 C65 121.7(7) . .
C63 C64 H64 119.1 . .
C65 C64 H64 119.1 . .
C64 C65 C66 119.0(7) . .
C64 C65 H65 120.5 . .
C66 C65 H65 120.5 . .
C65 C66 C67 123.3(6) . .
C65 C66 C61 120.1(6) . .
C67 C66 C61 116.5(6) . .
N11 C67 C66 124.3(5) . .
N11 C67 H67 117.8 . .
C66 C67 H67 117.8 . .
C69 C68 N12 122.4(6) . .
C69 C68 H68 118.8 . .
N12 C68 H68 118.8 . .
C68 C69 C70 119.4(6) . .
C68 C69 H69 120.3 . .
C70 C69 H69 120.3 . .
C69 C70 C75 119.1(6) . .
C69 C70 C71 124.0(7) . .
C75 C70 C71 116.9(7) . .
C72 C71 C70 120.2(8) . .
C72 C71 H71 119.9 . .
C70 C71 H71 119.9 . .
C71 C72 C73 121.9(8) . .
C71 C72 H72 119.1 . .
C73 C72 H72 119.1 . .
C72 C73 C74 121.1(8) . .
C72 C73 H73 119.5 . .
C74 C73 H73 119.5 . .
C73 C74 C75 118.1(8) . .
C73 C74 H74 120.9 . .
C75 C74 H74 120.9 . .
C70 C75 C76 117.1(6) . .
C70 C75 C74 121.8(6) . .
C76 C75 C74 121.1(6) . .
N12 C76 C75 123.0(6) . .
N12 C76 H76 118.5 . .
C75 C76 H76 118.5 . .
N13 C77 H77A 109.5 . .
N13 C77 H77B 109.5 . .
H77A C77 H77B 109.5 . .
N13 C77 H77C 109.5 . .
H77A C77 H77C 109.5 . .
H77B C77 H77C 109.5 . .
N13 C78 H78A 109.5 . .
N13 C78 H78B 109.5 . .
H78A C78 H78B 109.5 . .
N13 C78 H78C 109.5 . .
H78A C78 H78C 109.5 . .
H78B C78 H78C 109.5 . .
O9 C79 N13 123.3(6) . .
O10 C80 N14 123.1(6) . .
O10 C80 H80 118.4 . .
N14 C80 H80 118.4 . .
N14 C81 H81A 109.5 . .
N14 C81 H81B 109.5 . .
H81A C81 H81B 109.5 . .
N14 C81 H81C 109.5 . .
H81A C81 H81C 109.5 . .
H81B C81 H81C 109.5 . .
N14 C82 H82A 109.5 . .
N14 C82 H82B 109.5 . .
H82A C82 H82B 109.5 . .
N14 C82 H82C 109.5 . .
H82A C82 H82C 109.5 . .
H82B C82 H82C 109.5 . .
O11 C83 N15 124.4(5) . .
O11 C83 H83 117.8 . .
N15 C83 H83 117.8 . .
N15 C84 H84A 109.5 . .
N15 C84 H84B 109.5 . .
H84A C84 H84B 109.5 . .
N15 C84 H84C 109.5 . .
H84A C84 H84C 109.5 . .
H84B C84 H84C 109.5 . .
N15 C85 H85A 109.5 . .
N15 C85 H85B 109.5 . .
H85A C85 H85B 109.5 . .
N15 C85 H85C 109.5 . .
H85A C85 H85C 109.5 . .
H85B C85 H85C 109.5 . .
O12 C86 N16 123.5(5) . .
O12 C86 H86 118.2 . .
N16 C86 H86 118.2 . .
N16 C87 H87A 109.5 . .
N16 C87 H87B 109.5 . .
H87A C87 H87B 109.5 . .
N16 C87 H87C 109.5 . .
H87A C87 H87C 109.5 . .
H87B C87 H87C 109.5 . .
N16 C88 H88A 109.5 . .
N16 C88 H88B 109.5 . .
H88A C88 H88B 109.5 . .
N16 C88 H88C 109.5 . .
H88A C88 H88C 109.5 . .
H88B C88 H88C 109.5 . .
F2 C89 F3 106.7(7) . .
F2 C89 F1 108.6(6) . .
F3 C89 F1 107.3(6) . .
F2 C89 S1 113.0(5) . .
F3 C89 S1 112.0(6) . .
F1 C89 S1 109.0(6) . .
O15 S1 O13 116.0(3) . .
O15 S1 O14 113.9(3) . .
O13 S1 O14 115.3(3) . .
O15 S1 C89 103.5(4) . .
O13 S1 C89 103.0(3) . .
O14 S1 C89 102.7(4) . .
F5 C90 F4 107.9(6) . .
F5 C90 F6 106.4(7) . .
F4 C90 F6 106.3(6) . .
F5 C90 S2 112.4(5) . .
F4 C90 S2 111.8(5) . .
F6 C90 S2 111.7(5) . .
O18 S2 O16 116.0(3) . .
O18 S2 O17 115.0(3) . .
O16 S2 O17 114.4(3) . .
O18 S2 C90 102.0(3) . .
O16 S2 C90 103.3(3) . .
O17 S2 C90 103.7(3) . .
F8 C91 F9 114.8(10) . .
F8 C91 F7 106.3(9) . .
F9 C91 F7 104.7(9) . .
F8 C91 S3 114.9(8) . .
F9 C91 S3 111.9(8) . .
F7 C91 S3 102.8(8) . .
O21 S3 O19 105.2(8) . .
O21 S3 O20 121.0(9) . .
O19 S3 O20 102.6(7) . .
O21 S3 C91 108.0(6) . .
O19 S3 C91 106.1(6) . .
O20 S3 C91 112.6(7) . .
C92 N17 C94 122.7(8) . .
C92 N17 C93 122.1(7) . .
C94 N17 C93 115.1(8) . .
O22 C92 N17 124.3(8) . .
O22 C92 H92 117.9 . .
N17 C92 H92 117.9 . .
N17 C93 H93A 109.5 . .
N17 C93 H93B 109.5 . .
H93A C93 H93B 109.5 . .
N17 C93 H93C 109.5 . .
H93A C93 H93C 109.5 . .
H93B C93 H93C 109.5 . .
N17 C94 H94A 109.5 . .
N17 C94 H94B 109.5 . .
H94A C94 H94B 109.5 . .
N17 C94 H94C 109.5 . .
H94A C94 H94C 109.5 . .
H94B C94 H94C 109.5 . .
C95 N18 C97 120.5(6) . .
C95 N18 C96 121.4(6) . .
C97 N18 C96 118.2(7) . .
O23 C95 N18 124.3(7) . .
O23 C95 H95 117.8 . .
N18 C95 H95 117.8 . .
N18 C96 H96A 109.5 . .
N18 C96 H96B 109.5 . .
H96A C96 H96B 109.5 . .
N18 C96 H96C 109.5 . .
H96A C96 H96C 109.5 . .
H96B C96 H96C 109.5 . .
N18 C97 H97A 109.5 . .
N18 C97 H97B 109.5 . .
H97A C97 H97B 109.5 . .
N18 C97 H97C 109.5 . .
H97A C97 H97C 109.5 . .
H97B C97 H97C 109.5 . .
C100 N19 C99 138.4(16) . .
C100 N19 C98 123.3(14) . .
C99 N19 C98 98.2(11) . .
N19 C98 H98A 109.5 . .
N19 C98 H98B 109.5 . .
H98A C98 H98B 109.5 . .
N19 C98 H98C 109.5 . .
H98A C98 H98C 109.5 . .
H98B C98 H98C 109.5 . .
N19 C99 H99A 109.5 . .
N19 C99 H99B 109.5 . .
H99A C99 H99B 109.5 . .
N19 C99 H99C 109.5 . .
H99A C99 H99C 109.5 . .
H99B C99 H99C 109.5 . .
N19 C100 O24 136.1(19) . .
N19 C100 H100 111.9 . .
O24 C100 H100 111.9 . .

loop_
_geom_bond_atom_site_label_1
_geom_bond_atom_site_label_2
_geom_bond_distance
_geom_bond_site_symmetry_2
Yb1 O3 2.280(3) .
Yb1 O7 2.288(3) .
Yb1 O5 2.304(4) .
Yb1 O1 2.309(4) .
Yb1 O12 2.386(4) .
Yb1 O10 2.394(4) .
Yb1 O11 2.403(4) .
Yb1 O9 2.414(4) .
Zn1 O8 2.002(4) .
Zn1 N1 2.028(4) .
Zn1 N9 2.049(4) .
Zn1 O7 2.058(4) .
Zn1 N2 2.172(4) .
Zn2 O2 2.016(4) .
Zn2 N3 2.024(5) .
Zn2 N10 2.072(5) .
Zn2 O1 2.076(3) .
Zn2 N4 2.188(4) .
Zn3 O4 2.015(4) .
Zn3 N5 2.028(4) .
Zn3 N11 2.054(4) .
Zn3 O3 2.059(4) .
Zn3 N6 2.181(5) .
Zn4 O6 2.018(4) .
Zn4 N7 2.019(4) .
Zn4 O5 2.063(3) .
Zn4 N12 2.069(5) .
Zn4 N8 2.210(4) .
O1 N1 1.392(5) .
O2 C1 1.317(6) .
O3 N3 1.400(5) .
O4 C11 1.299(7) .
O5 N5 1.402(5) .
O6 C21 1.289(6) .
O7 N7 1.396(5) .
O8 C31 1.297(6) .
O9 C79 1.208(7) .
O10 C80 1.236(6) .
O11 C83 1.219(7) .
O12 C86 1.252(6) .
N1 C1 1.299(7) .
N2 C2 1.335(6) .
N2 C10 1.381(6) .
N3 C11 1.306(7) .
N4 C12 1.326(7) .
N4 C20 1.379(7) .
N5 C21 1.310(7) .
N6 C22 1.340(6) .
N6 C30 1.391(7) .
N7 C31 1.306(7) .
N8 C32 1.347(7) .
N8 C40 1.372(7) .
N9 C49 1.325(7) .
N9 C41 1.371(7) .
N10 C58 1.331(7) .
N10 C50 1.366(8) .
N11 C67 1.319(7) .
N11 C59 1.379(7) .
N12 C76 1.314(7) .
N12 C68 1.377(8) .
N13 C79 1.336(7) .
N13 C77 1.458(7) .
N13 C78 1.513(9) .
N14 C80 1.337(7) .
N14 C81 1.466(8) .
N14 C82 1.475(7) .
N15 C83 1.331(7) .
N15 C84 1.452(7) .
N15 C85 1.471(8) .
N16 C86 1.323(7) .
N16 C88 1.460(7) .
N16 C87 1.467(8) .
C1 C2 1.492(7) .
C2 C3 1.415(7) .
C3 C4 1.367(7) .
C3 H3 0.9500 .
C4 C5 1.415(7) .
C4 H4 0.9500 .
C5 C6 1.423(7) .
C5 C10 1.426(8) .
C6 C7 1.369(8) .
C6 H6 0.9500 .
C7 C8 1.424(9) .
C7 H7 0.9500 .
C8 C9 1.385(8) .
C8 H8 0.9500 .
C9 C10 1.420(7) .
C9 H9 0.9500 .
C11 C12 1.502(8) .
C12 C13 1.399(8) .
C13 C14 1.371(9) .
C13 H13 0.9500 .
C14 C15 1.400(9) .
C14 H14 0.9500 .
C15 C16 1.404(9) .
C15 C20 1.425(8) .
C16 C17 1.346(10) .
C16 H16 0.9500 .
C17 C18 1.416(9) .
C17 H17 0.9500 .
C18 C19 1.360(9) .
C18 H18 0.9500 .
C19 C20 1.404(8) .
C19 H19 0.9500 .
C21 C22 1.504(7) .
C22 C23 1.412(8) .
C23 C24 1.361(8) .
C23 H23 0.9500 .
C24 C25 1.437(8) .
C24 H24 0.9500 .
C25 C30 1.407(9) .
C25 C26 1.415(8) .
C26 C27 1.343(9) .
C26 H26 0.9500 .
C27 C28 1.438(10) .
C27 H27 0.9500 .
C28 C29 1.364(8) .
C28 H28 0.9500 .
C29 C30 1.442(8) .
C29 H29 0.9500 .
C31 C32 1.493(7) .
C32 C33 1.428(7) .
C33 C34 1.373(8) .
C33 H33 0.9500 .
C34 C35 1.415(9) .
C34 H34 0.9500 .
C35 C36 1.409(8) .
C35 C40 1.430(7) .
C36 C37 1.341(9) .
C36 H36 0.9500 .
C37 C38 1.419(9) .
C37 H37 0.9500 .
C38 C39 1.399(9) .
C38 H38 0.9500 .
C39 C40 1.389(8) .
C39 H39 0.9500 .
C41 C42 1.366(8) .
C41 H41 0.9500 .
C42 C43 1.410(9) .
C42 H42 0.9500 .
C43 C48 1.416(8) .
C43 C44 1.455(9) .
C44 C45 1.322(12) .
C44 H44 0.9500 .
C45 C46 1.381(13) .
C45 H45 0.9500 .
C46 C47 1.398(11) .
C46 H46 0.9500 .
C47 C48 1.403(9) .
C47 H47 0.9500 .
C48 C49 1.429(8) .
C49 H49 0.9500 .
C50 C51 1.379(10) .
C50 H50 0.9500 .
C51 C52 1.402(10) .
C51 H51 0.9500 .
C52 C53 1.430(10) .
C52 C57 1.432(10) .
C53 C54 1.397(12) .
C53 H53 0.9500 .
C54 C55 1.360(13) .
C54 H54 0.9500 .
C55 C56 1.407(12) .
C55 H55 0.9500 .
C56 C57 1.442(9) .
C56 H56 0.9500 .
C57 C58 1.430(9) .
C58 H58 0.9500 .
C59 C60 1.379(8) .
C59 H59 0.9500 .
C60 C61 1.406(9) .
C60 H60 0.9500 .
C61 C66 1.439(8) .
C61 C62 1.447(8) .
C62 C63 1.360(10) .
C62 H62 0.9500 .
C63 C64 1.385(11) .
C63 H63 0.9500 .
C64 C65 1.385(10) .
C64 H64 0.9500 .
C65 C66 1.407(9) .
C65 H65 0.9500 .
C66 C67 1.426(8) .
C67 H67 0.9500 .
C68 C69 1.357(9) .
C68 H68 0.9500 .
C69 C70 1.405(9) .
C69 H69 0.9500 .
C70 C75 1.409(9) .
C70 C71 1.437(10) .
C71 C72 1.369(12) .
C71 H71 0.9500 .
C72 C73 1.374(12) .
C72 H72 0.9500 .
C73 C74 1.381(10) .
C73 H73 0.9500 .
C74 C75 1.424(9) .
C74 H74 0.9500 .
C75 C76 1.423(8) .
C76 H76 0.9500 .
C77 H77A 0.9800 .
C77 H77B 0.9800 .
C77 H77C 0.9800 .
C78 H78A 0.9800 .
C78 H78B 0.9800 .
C78 H78C 0.9800 .
C80 H80 0.9500 .
C81 H81A 0.9800 .
C81 H81B 0.9800 .
C81 H81C 0.9800 .
C82 H82A 0.9800 .
C82 H82B 0.9800 .
C82 H82C 0.9800 .
C83 H83 0.9500 .
C84 H84A 0.9800 .
C84 H84B 0.9800 .
C84 H84C 0.9800 .
C85 H85A 0.9800 .
C85 H85B 0.9800 .
C85 H85C 0.9800 .
C86 H86 0.9500 .
C87 H87A 0.9800 .
C87 H87B 0.9800 .
C87 H87C 0.9800 .
C88 H88A 0.9800 .
C88 H88B 0.9800 .
C88 H88C 0.9800 .
C89 F2 1.323(9) .
C89 F3 1.344(8) .
C89 F1 1.367(9) .
C89 S1 1.818(8) .
S1 O15 1.426(4) .
S1 O13 1.440(5) .
S1 O14 1.459(5) .
C90 F5 1.339(8) .
C90 F4 1.343(7) .
C90 F6 1.359(9) .
C90 S2 1.809(7) .
S2 O18 1.444(5) .
S2 O16 1.445(5) .
S2 O17 1.446(5) .
C91 F8 1.289(10) .
C91 F9 1.321(10) .
C91 F7 1.436(11) .
C91 S3 1.769(9) .
S3 O21 1.372(9) .
S3 O19 1.447(9) .
S3 O20 1.476(11) .
O22 C92 1.205(8) .
N17 C92 1.371(10) .
N17 C94 1.455(9) .
N17 C93 1.457(11) .
C92 H92 0.9500 .
C93 H93A 0.9800 .
C93 H93B 0.9800 .
C93 H93C 0.9800 .
C94 H94A 0.9800 .
C94 H94B 0.9800 .
C94 H94C 0.9800 .
O23 C95 1.219(7) .
N18 C95 1.346(9) .
N18 C97 1.455(8) .
N18 C96 1.461(9) .
C95 H95 0.9500 .
C96 H96A 0.9800 .
C96 H96B 0.9800 .
C96 H96C 0.9800 .
C97 H97A 0.9800 .
C97 H97B 0.9800 .
C97 H97C 0.9800 .
O24 C100 1.31(2) .
N19 C100 1.196(17) .
N19 C99 1.421(14) .
N19 C98 1.685(17) .
C98 H98A 0.9800 .
C98 H98B 0.9800 .
C98 H98C 0.9800 .
C99 H99A 0.9800 .
C99 H99B 0.9800 .
C99 H99C 0.9800 .
C100 H100 0.9500 .
